data_7152481
loop_
_publ_author_name
'Shafran, Yuri'
'Rozin, Yuri'
'Beryozkina, Tetyana'
'Zhidovinov, Sergei'
'Eltsov, Oleg'
'Subbotina, Julia'
'Leban, Johann'
'Novikova, Rashida'
'Bakulev, Vasiliy'

_publ_section_title
;
 Self condensation of enamines mediated by acetylation. A novel approach
 to 1-(azol-5-yl)-(1E,3Z)-butadiene-4-N,N-dimethylamines.
;
_journal_issue 30
_journal_name_full 'Organic &amp; biomolecular chemistry'
_journal_page_first 5795
_journal_page_last 5798
_journal_paper_doi 10.1039/c2ob25331c
_journal_volume 10
_journal_year 2012
_chemical_formula_moiety 'C26 H25 N7 O4'
_chemical_formula_sum 'C26 H25 N7 O4'
_chemical_formula_weight 499.53
_chemical_name_systematic
;
?
;
_space_group_IT_number 2
_symmetry_cell_setting triclinic
_symmetry_space_group_name_Hall '-P 1'
_symmetry_space_group_name_H-M 'P -1'
_atom_sites_solution_hydrogens geom
_atom_sites_solution_primary direct
_atom_sites_solution_secondary difmap
_audit_creation_method SHELXL-97
_cell_angle_alpha 83.919(6)
_cell_angle_beta 83.430(6)
_cell_angle_gamma 69.943(7)
_cell_formula_units_Z 4
_cell_length_a 8.8237(7)
_cell_length_b 12.5753(9)
_cell_length_c 24.9768(16)
_cell_measurement_reflns_used 4680
_cell_measurement_temperature 295(2)
_cell_measurement_theta_max 26.37
_cell_measurement_theta_min 2.66
_cell_volume 2579.6(3)
_computing_cell_refinement
;
CrysAlis RED, Oxford Diffraction Ltd.,
Version 1.171.29.9 (release 23-03-2006 CrysAlis171 .NET)
(compiled Mar 23 2006,23:39:28)
;
_computing_data_collection
;
CrysAlis CCD, Oxford Diffraction Ltd.,
Version 1.171.29.9 (release 23-03-2006 CrysAlis171 .NET)
(compiled Mar 23 2006,23:39:28)
;
_computing_data_reduction
;
CrysAlis RED, Oxford Diffraction Ltd.,
Version 1.171.29.9 (release 23-03-2006 CrysAlis171 .NET)
(compiled Mar 23 2006,23:39:28)
;
_computing_molecular_graphics 'Bruker SHELXTL'
_computing_publication_material 'Bruker SHELXTL'
_computing_structure_refinement 'SHELXL-97 (Sheldrick, 1997)'
_computing_structure_solution 'SHELXS-97 (Sheldrick, 1990)'
_diffrn_ambient_temperature 295(2)
_diffrn_measured_fraction_theta_full 0.977
_diffrn_measured_fraction_theta_max 0.977
_diffrn_measurement_device_type 'Xcalibur S CCD'
_diffrn_measurement_method 'omega scans'
_diffrn_radiation_monochromator graphite
_diffrn_radiation_source 'fine-focus sealed tube'
_diffrn_radiation_type MoK\a
_diffrn_radiation_wavelength 0.71073
_diffrn_reflns_av_R_equivalents 0.0362
_diffrn_reflns_av_sigmaI/netI 0.0865
_diffrn_reflns_limit_h_max 10
_diffrn_reflns_limit_h_min -11
_diffrn_reflns_limit_k_max 15
_diffrn_reflns_limit_k_min -15
_diffrn_reflns_limit_l_max 24
_diffrn_reflns_limit_l_min -31
_diffrn_reflns_number 21816
_diffrn_reflns_theta_full 26.37
_diffrn_reflns_theta_max 26.37
_diffrn_reflns_theta_min 2.66
_diffrn_standards_decay_% 0
_diffrn_standards_interval_count 0
_diffrn_standards_interval_time 0
_diffrn_standards_number 0
_exptl_absorpt_coefficient_mu 0.090
_exptl_absorpt_correction_type none
_exptl_crystal_colour yellow
_exptl_crystal_density_diffrn 1.286
_exptl_crystal_density_method 'not measured'
_exptl_crystal_description prism
_exptl_crystal_F_000 1048
_exptl_crystal_size_max 0.22
_exptl_crystal_size_mid 0.15
_exptl_crystal_size_min 0.10
_refine_diff_density_max 0.236
_refine_diff_density_min -0.220
_refine_diff_density_rms 0.032
_refine_ls_extinction_method none
_refine_ls_goodness_of_fit_ref 1.000
_refine_ls_hydrogen_treatment mixed
_refine_ls_matrix_type full
_refine_ls_number_parameters 691
_refine_ls_number_reflns 10279
_refine_ls_number_restraints 0
_refine_ls_restrained_S_all 1.000
_refine_ls_R_factor_all 0.1135
_refine_ls_R_factor_gt 0.0408
_refine_ls_shift/su_max 0.000
_refine_ls_shift/su_mean 0.000
_refine_ls_structure_factor_coef Fsqd
_refine_ls_weighting_details 'calc w=1/[\s^2^(Fo^2^)+(0.0239P)^2^+0.0000P] where P=(Fo^2^+2Fc^2^)/3'
_refine_ls_weighting_scheme calc
_refine_ls_wR_factor_gt 0.0751
_refine_ls_wR_factor_ref 0.0814
_reflns_number_gt 4680
_reflns_number_total 10279
_reflns_threshold_expression >2sigma(I)
_cod_data_source_file c2ob25331c.txt
_cod_data_source_block dc
_cod_depositor_comments
;
The following automatic conversions were performed:

'_symmetry_cell_setting' value 'Triclinic' changed to 'triclinic'
according to /home/saulius/struct/CIF-dictionaries/cif_core.dic
dictionary named 'cif_core.dic' version 2.4.1 from 2010-06-29.

Automatic conversion script
Id: cif_fix_values 1891 2012-01-12 08:04:46Z andrius 
;
_cod_original_cell_volume 2579.7(3)
_cod_original_sg_symbol_H-M P-1
_cod_database_code 7152481

loop_
_symmetry_equiv_pos_as_xyz
'x, y, z'
'-x, -y, -z'

loop_
_atom_site_label
_atom_site_type_symbol
_atom_site_fract_x
_atom_site_fract_y
_atom_site_fract_z
_atom_site_U_iso_or_equiv
_atom_site_adp_type
_atom_site_occupancy
_atom_site_symmetry_multiplicity
_atom_site_calc_flag
_atom_site_refinement_flags
N12 N 0.10482(19) 0.94046(13) 0.40140(6) 0.0431(4) Uani 1 1 d .
O4 O -0.32874(19) 0.64218(13) 0.36839(6) 0.0703(5) Uani 1 1 d .
O6 O 0.07365(18) 0.67839(13) 0.14294(5) 0.0677(4) Uani 1 1 d .
N1 N -0.43580(18) 0.93793(13) 0.09342(6) 0.0398(4) Uani 1 1 d .
O2 O -0.57826(17) 0.66498(12) 0.07499(5) 0.0594(4) Uani 1 1 d .
C8 C -0.5047(2) 0.85531(15) 0.10108(7) 0.0362(5) Uani 1 1 d .
N5 N -0.1633(2) 0.50316(14) 0.20965(6) 0.0469(4) Uani 1 1 d .
C11 C -0.6032(2) 0.84018(15) 0.15083(7) 0.0339(5) Uani 1 1 d .
O5 O -0.04184(19) 0.79477(14) 0.20798(6) 0.0703(5) Uani 1 1 d .
N8 N 0.3135(2) 0.52151(14) 0.28960(6) 0.0478(4) Uani 1 1 d .
N3 N -0.3562(2) 0.84779(14) 0.02135(6) 0.0505(5) Uani 1 1 d .
N4 N -0.8638(2) 0.98826(15) 0.13336(7) 0.0543(5) Uani 1 1 d .
N6 N -0.0795(2) 0.44628(15) 0.25258(7) 0.0575(5) Uani 1 1 d .
N2 N -0.3465(2) 0.93324(14) 0.04491(6) 0.0500(4) Uani 1 1 d .
C43 C 0.0228(2) 0.86585(16) 0.40708(7) 0.0398(5) Uani 1 1 d .
C12 C -0.7589(3) 0.90636(18) 0.16251(9) 0.0424(5) Uani 1 1 d .
O8 O 0.09550(18) 0.67089(12) 0.52686(6) 0.0652(4) Uani 1 1 d .
N7 N -0.1465(2) 0.50394(15) 0.29453(7) 0.0559(5) Uani 1 1 d .
C7 C -0.4516(2) 0.79872(16) 0.05437(7) 0.0394(5) Uani 1 1 d .
N13 N 0.1932(2) 0.92801(15) 0.44432(7) 0.0567(5) Uani 1 1 d .
C15 C -0.5232(3) 0.75485(17) 0.19096(8) 0.0382(5) Uani 1 1 d .
O1 O -0.4435(2) 0.66416(13) -0.00609(6) 0.0800(5) Uani 1 1 d .
C17 C -0.2844(2) 0.59917(16) 0.22426(8) 0.0414(5) Uani 1 1 d .
N10 N 0.2673(2) 0.52327(16) 0.20714(7) 0.0587(5) Uani 1 1 d .
C16 C -0.3762(3) 0.67705(17) 0.18396(9) 0.0425(5) Uani 1 1 d .
N9 N 0.3576(2) 0.46162(15) 0.24428(7) 0.0613(5) Uani 1 1 d .
N14 N 0.1711(2) 0.84584(15) 0.47665(7) 0.0549(5) Uani 1 1 d .
C38 C -0.0153(3) 0.77767(18) 0.32667(8) 0.0432(5) Uani 1 1 d .
C18 C -0.2722(2) 0.59642(17) 0.27943(8) 0.0433(5) Uani 1 1 d .
C35 C 0.0547(3) 0.7072(2) 0.19352(8) 0.0488(6) Uani 1 1 d .
C9 C -0.4875(3) 0.70253(17) 0.03718(9) 0.0468(5) Uani 1 1 d .
C6 C -0.4468(2) 1.02403(17) 0.12875(8) 0.0404(5) Uani 1 1 d .
C33 C 0.1652(2) 0.62140(17) 0.22752(8) 0.0441(5) Uani 1 1 d .
C40 C -0.2411(3) 0.92554(18) 0.36393(8) 0.0472(6) Uani 1 1 d .
C39 C -0.0832(2) 0.85992(16) 0.36635(7) 0.0407(5) Uani 1 1 d .
O7 O -0.0818(2) 0.68132(15) 0.46887(6) 0.1006(7) Uani 1 1 d .
N11 N -0.3436(2) 1.00383(15) 0.39511(7) 0.0568(5) Uani 1 1 d .
C47 C 0.1137(2) 1.02393(18) 0.35891(8) 0.0435(5) Uani 1 1 d .
C34 C 0.1946(2) 0.62241(17) 0.28103(8) 0.0415(5) Uani 1 1 d .
C37 C 0.1345(3) 0.70495(18) 0.32136(8) 0.0450(5) Uani 1 1 d .
C32 C 0.3895(3) 0.46899(17) 0.33781(9) 0.0480(5) Uani 1 1 d .
C1 C -0.3970(2) 0.99324(17) 0.17989(8) 0.0488(5) Uani 1 1 d .
H1A H -0.3569 0.9171 0.1921 0.059 Uiso 1 1 calc R
C44 C 0.0682(2) 0.80571(16) 0.45512(7) 0.0436(5) Uani 1 1 d .
C52 C 0.1888(3) 0.99123(19) 0.30936(9) 0.0565(6) Uani 1 1 d .
H52A H 0.2271 0.9150 0.3023 0.068 Uiso 1 1 calc R
C51 C 0.2070(3) 1.0724(2) 0.27003(9) 0.0613(6) Uani 1 1 d .
H51A H 0.2583 1.0507 0.2363 0.074 Uiso 1 1 calc R
C45 C 0.0177(3) 0.71390(18) 0.48325(8) 0.0556(6) Uani 1 1 d .
C21 C -0.1235(3) 0.45264(16) 0.15875(8) 0.0488(5) Uani 1 1 d .
C19 C -0.3723(3) 0.6745(2) 0.31924(8) 0.0537(6) Uani 1 1 d .
C48 C 0.0589(3) 1.1356(2) 0.36990(9) 0.0629(6) Uani 1 1 d .
H48A H 0.0094 1.1574 0.4038 0.076 Uiso 1 1 calc R
C5 C -0.5045(3) 1.13523(19) 0.11017(9) 0.0626(6) Uani 1 1 d .
H5A H -0.5368 1.1551 0.0753 0.075 Uiso 1 1 calc R
C10 C -0.6190(3) 0.56820(18) 0.06375(8) 0.0671(7) Uani 1 1 d .
H10A H -0.6849 0.5490 0.0939 0.101 Uiso 1 1 calc R
H10B H -0.5216 0.5049 0.0578 0.101 Uiso 1 1 calc R
H10C H -0.6777 0.5864 0.0320 0.101 Uiso 1 1 calc R
C31 C 0.5493(3) 0.40187(19) 0.33425(9) 0.0626(6) Uani 1 1 d .
H31A H 0.6083 0.3915 0.3008 0.075 Uiso 1 1 calc R
O3 O -0.4806(2) 0.75842(17) 0.30923(6) 0.1158(8) Uani 1 1 d .
C49 C 0.0781(3) 1.2153(2) 0.33006(10) 0.0784(7) Uani 1 1 d .
H49A H 0.0414 1.2915 0.3372 0.094 Uiso 1 1 calc R
C27 C 0.3029(3) 0.4838(2) 0.38720(10) 0.0714(7) Uani 1 1 d .
H27A H 0.1942 0.5288 0.3897 0.086 Uiso 1 1 calc R
C22 C 0.0289(3) 0.42827(19) 0.13446(9) 0.0655(7) Uani 1 1 d .
H22A H 0.1068 0.4463 0.1502 0.079 Uiso 1 1 calc R
C2 C -0.4072(3) 1.0767(2) 0.21284(9) 0.0619(6) Uani 1 1 d .
H2A H -0.3736 1.0569 0.2476 0.074 Uiso 1 1 calc R
C50 C 0.1505(3) 1.1839(2) 0.28011(9) 0.0673(7) Uani 1 1 d .
H50A H 0.1611 1.2386 0.2532 0.081 Uiso 1 1 calc R
C25 C -0.2008(4) 0.3737(2) 0.08850(11) 0.0905(9) Uani 1 1 d .
H25A H -0.2778 0.3541 0.0731 0.109 Uiso 1 1 calc R
C14 C -0.8337(3) 1.0187(2) 0.07657(9) 0.0774(7) Uani 1 1 d .
H14A H -0.7301 0.9689 0.0632 0.116 Uiso 1 1 calc R
H14B H -0.8345 1.0956 0.0721 0.116 Uiso 1 1 calc R
H14C H -0.9167 1.0117 0.0569 0.116 Uiso 1 1 calc R
C36 C -0.0239(3) 0.7593(2) 0.10466(8) 0.0784(8) Uani 1 1 d .
H36A H 0.0005 0.7294 0.0697 0.118 Uiso 1 1 calc R
H36B H -0.0008 0.8289 0.1028 0.118 Uiso 1 1 calc R
H36C H -0.1363 0.7735 0.1159 0.118 Uiso 1 1 calc R
C4 C -0.5143(3) 1.2178(2) 0.14395(11) 0.0766(7) Uani 1 1 d .
H4A H -0.5538 1.2940 0.1318 0.092 Uiso 1 1 calc R
C3 C -0.4665(3) 1.1886(2) 0.19494(11) 0.0699(7) Uani 1 1 d .
H3A H -0.4742 1.2447 0.2176 0.084 Uiso 1 1 calc R
C42 C -0.3031(3) 1.0293(2) 0.44550(8) 0.0796(8) Uani 1 1 d .
H42A H -0.1929 0.9848 0.4512 0.119 Uiso 1 1 calc R
H42B H -0.3736 1.0116 0.4746 0.119 Uiso 1 1 calc R
H42C H -0.3161 1.1085 0.4442 0.119 Uiso 1 1 calc R
C26 C -0.2409(3) 0.4258(2) 0.13678(10) 0.0738(7) Uani 1 1 d .
H26A H -0.3447 0.4423 0.1540 0.089 Uiso 1 1 calc R
C30 C 0.6219(3) 0.3499(2) 0.38048(12) 0.0791(8) Uani 1 1 d .
H30A H 0.7303 0.3042 0.3781 0.095 Uiso 1 1 calc R
C41 C -0.5074(3) 1.0654(2) 0.38096(10) 0.0813(8) Uani 1 1 d .
H41A H -0.5223 1.0430 0.3469 0.122 Uiso 1 1 calc R
H41B H -0.5252 1.1454 0.3782 0.122 Uiso 1 1 calc R
H41C H -0.5831 1.0485 0.4084 0.122 Uiso 1 1 calc R
C46 C 0.0524(3) 0.5827(2) 0.55913(9) 0.0860(8) Uani 1 1 d .
H46A H 0.1168 0.5587 0.5895 0.129 Uiso 1 1 calc R
H46B H 0.0718 0.5195 0.5378 0.129 Uiso 1 1 calc R
H46C H -0.0601 0.6108 0.5717 0.129 Uiso 1 1 calc R
C20 C -0.4280(3) 0.7073(2) 0.41154(8) 0.0805(8) Uani 1 1 d .
H20A H -0.3843 0.6750 0.4454 0.121 Uiso 1 1 calc R
H20B H -0.5363 0.7058 0.4124 0.121 Uiso 1 1 calc R
H20C H -0.4294 0.7843 0.4056 0.121 Uiso 1 1 calc R
C13 C -1.0182(3) 1.0567(2) 0.15904(10) 0.0850(8) Uani 1 1 d .
H13A H -1.0275 1.0304 0.1964 0.127 Uiso 1 1 calc R
H13B H -1.1050 1.0502 0.1412 0.127 Uiso 1 1 calc R
H13C H -1.0239 1.1347 0.1565 0.127 Uiso 1 1 calc R
C24 C -0.0479(4) 0.3511(2) 0.06346(10) 0.0884(9) Uani 1 1 d .
H24A H -0.0226 0.3181 0.0306 0.106 Uiso 1 1 calc R
C28 C 0.3779(4) 0.4314(2) 0.43311(10) 0.0902(8) Uani 1 1 d .
H28A H 0.3197 0.4417 0.4667 0.108 Uiso 1 1 calc R
C23 C 0.0680(3) 0.3765(2) 0.08614(10) 0.0829(8) Uani 1 1 d .
H23A H 0.1723 0.3591 0.0693 0.099 Uiso 1 1 calc R
C29 C 0.5367(4) 0.3647(2) 0.42947(12) 0.0867(8) Uani 1 1 d .
H29A H 0.5865 0.3294 0.4606 0.104 Uiso 1 1 calc R
H16 H -0.319(2) 0.6723(14) 0.1487(7) 0.043(5) Uiso 1 1 d .
H38 H -0.088(2) 0.7769(14) 0.3008(7) 0.046(5) Uiso 1 1 d .
H15 H -0.5820(19) 0.7572(13) 0.2253(6) 0.034(5) Uiso 1 1 d .
H37 H 0.211(2) 0.6998(14) 0.3466(7) 0.047(5) Uiso 1 1 d .
H40 H -0.294(2) 0.9141(14) 0.3337(7) 0.054(6) Uiso 1 1 d .
H12 H -0.805(2) 0.8942(15) 0.1983(7) 0.053(6) Uiso 1 1 d .

loop_
_atom_site_aniso_label
_atom_site_aniso_U_11
_atom_site_aniso_U_22
_atom_site_aniso_U_33
_atom_site_aniso_U_23
_atom_site_aniso_U_13
_atom_site_aniso_U_12
N12 0.0493(11) 0.0409(11) 0.0405(10) -0.0007(8) -0.0141(8) -0.0144(9)
O4 0.0849(12) 0.0734(12) 0.0399(9) -0.0031(8) -0.0097(8) -0.0093(9)
O6 0.0757(11) 0.0726(12) 0.0430(9) -0.0117(8) -0.0157(8) -0.0043(9)
N1 0.0441(10) 0.0376(11) 0.0360(10) -0.0017(8) -0.0002(8) -0.0129(9)
O2 0.0784(11) 0.0606(11) 0.0496(9) -0.0217(8) 0.0135(8) -0.0373(9)
C8 0.0359(12) 0.0330(12) 0.0355(12) 0.0006(9) -0.0068(9) -0.0058(10)
N5 0.0521(11) 0.0354(11) 0.0425(11) 0.0019(8) -0.0063(9) -0.0016(9)
C11 0.0364(13) 0.0324(12) 0.0310(11) -0.0016(9) -0.0020(9) -0.0096(11)
O5 0.0725(11) 0.0646(12) 0.0536(10) -0.0061(8) -0.0115(8) 0.0055(10)
N8 0.0493(11) 0.0399(11) 0.0503(11) -0.0061(9) -0.0090(9) -0.0075(10)
N3 0.0577(12) 0.0498(12) 0.0393(10) -0.0036(9) 0.0014(9) -0.0137(10)
N4 0.0384(11) 0.0551(13) 0.0537(12) 0.0066(10) 0.0006(9) -0.0003(10)
N6 0.0588(12) 0.0465(12) 0.0536(12) 0.0044(10) -0.0128(10) -0.0001(10)
N2 0.0566(12) 0.0529(12) 0.0383(10) 0.0003(9) 0.0047(9) -0.0194(10)
C43 0.0429(13) 0.0347(13) 0.0415(13) -0.0082(10) -0.0059(10) -0.0102(11)
C12 0.0408(14) 0.0428(14) 0.0413(14) -0.0031(11) -0.0010(11) -0.0118(12)
O8 0.0908(12) 0.0615(11) 0.0532(9) 0.0171(8) -0.0310(9) -0.0365(9)
N7 0.0590(13) 0.0493(13) 0.0470(11) 0.0028(9) -0.0100(10) -0.0024(11)
C7 0.0443(13) 0.0383(13) 0.0323(12) -0.0019(10) 0.0028(10) -0.0118(11)
N13 0.0676(13) 0.0589(13) 0.0541(12) 0.0038(10) -0.0267(10) -0.0300(11)
C15 0.0469(14) 0.0384(14) 0.0304(12) -0.0021(10) -0.0018(11) -0.0165(12)
O1 0.1318(15) 0.0688(12) 0.0460(9) -0.0239(8) 0.0222(10) -0.0456(11)
C17 0.0447(13) 0.0322(13) 0.0426(13) 0.0020(10) -0.0037(10) -0.0082(11)
N10 0.0632(13) 0.0515(13) 0.0553(12) -0.0109(10) -0.0110(10) -0.0075(11)
C16 0.0476(15) 0.0367(14) 0.0371(13) -0.0016(10) -0.0007(11) -0.0074(12)
N9 0.0691(13) 0.0491(13) 0.0588(13) -0.0150(10) -0.0102(11) -0.0061(11)
N14 0.0675(13) 0.0563(13) 0.0502(11) 0.0049(9) -0.0243(10) -0.0289(11)
C38 0.0472(15) 0.0464(15) 0.0396(12) -0.0055(10) -0.0105(11) -0.0173(13)
C18 0.0473(14) 0.0378(14) 0.0403(13) 0.0020(10) -0.0057(10) -0.0092(12)
C35 0.0491(15) 0.0529(17) 0.0473(15) -0.0056(12) -0.0050(11) -0.0199(13)
C9 0.0568(15) 0.0418(14) 0.0369(13) -0.0055(11) -0.0001(11) -0.0106(12)
C6 0.0383(12) 0.0363(13) 0.0465(13) -0.0020(10) -0.0029(10) -0.0128(11)
C33 0.0453(13) 0.0398(14) 0.0458(13) -0.0087(10) -0.0068(11) -0.0099(12)
C40 0.0516(16) 0.0495(15) 0.0423(13) -0.0076(11) -0.0141(12) -0.0146(13)
C39 0.0448(14) 0.0411(13) 0.0378(12) -0.0039(10) -0.0147(10) -0.0126(11)
O7 0.1389(17) 0.1069(15) 0.0969(14) 0.0411(10) -0.0696(13) -0.0886(14)
N11 0.0441(12) 0.0667(14) 0.0550(12) -0.0218(10) -0.0119(9) -0.0049(10)
C47 0.0443(13) 0.0395(14) 0.0454(13) -0.0019(11) -0.0081(10) -0.0111(11)
C34 0.0395(13) 0.0364(14) 0.0490(14) -0.0046(10) -0.0058(10) -0.0120(11)
C37 0.0453(15) 0.0455(15) 0.0442(13) -0.0049(10) -0.0152(11) -0.0114(12)
C32 0.0484(15) 0.0387(14) 0.0558(15) 0.0030(11) -0.0105(12) -0.0129(12)
C1 0.0540(14) 0.0436(14) 0.0471(14) -0.0036(11) -0.0045(11) -0.0141(12)
C44 0.0541(14) 0.0404(13) 0.0400(13) -0.0013(10) -0.0157(10) -0.0172(12)
C52 0.0686(16) 0.0432(15) 0.0569(15) -0.0140(12) 0.0010(12) -0.0168(13)
C51 0.0716(17) 0.0593(18) 0.0502(15) -0.0087(13) 0.0089(12) -0.0211(14)
C45 0.0712(17) 0.0544(16) 0.0489(14) 0.0012(12) -0.0220(13) -0.0268(14)
C21 0.0510(15) 0.0373(14) 0.0503(14) -0.0043(10) -0.0056(12) -0.0040(12)
C19 0.0583(16) 0.0521(16) 0.0458(15) 0.0011(12) -0.0154(12) -0.0100(14)
C48 0.0717(17) 0.0462(16) 0.0543(15) -0.0023(13) 0.0048(12) -0.0020(13)
C5 0.0763(17) 0.0450(16) 0.0675(16) 0.0041(13) -0.0219(13) -0.0188(14)
C10 0.0890(18) 0.0584(16) 0.0664(15) -0.0196(12) 0.0056(13) -0.0402(15)
C31 0.0499(16) 0.0567(17) 0.0749(18) 0.0043(13) -0.0076(13) -0.0115(14)
O3 0.1267(17) 0.1063(17) 0.0545(11) -0.0263(10) -0.0343(11) 0.0519(14)
C49 0.100(2) 0.0401(16) 0.0751(18) -0.0002(14) 0.0033(16) -0.0031(15)
C27 0.0559(16) 0.0736(19) 0.0653(17) 0.0152(14) -0.0082(14) -0.0017(14)
C22 0.0586(17) 0.0652(17) 0.0688(16) -0.0198(13) 0.0019(13) -0.0135(14)
C2 0.0665(16) 0.0690(19) 0.0537(15) -0.0196(14) 0.0013(12) -0.0246(15)
C50 0.0786(18) 0.0499(17) 0.0604(16) 0.0053(13) 0.0038(13) -0.0104(14)
C25 0.081(2) 0.097(2) 0.091(2) -0.0374(17) -0.0228(18) -0.0125(18)
C14 0.0590(16) 0.089(2) 0.0647(17) 0.0233(14) -0.0133(13) -0.0062(15)
C36 0.0790(18) 0.094(2) 0.0520(15) 0.0039(14) -0.0252(14) -0.0117(16)
C4 0.089(2) 0.0377(16) 0.103(2) -0.0079(15) -0.0200(17) -0.0156(14)
C3 0.0721(18) 0.0561(19) 0.087(2) -0.0333(15) 0.0008(15) -0.0220(15)
C42 0.0660(17) 0.100(2) 0.0661(16) -0.0420(15) -0.0092(13) -0.0079(15)
C26 0.0591(17) 0.0810(19) 0.0762(18) -0.0267(15) -0.0035(14) -0.0117(15)
C30 0.0506(17) 0.076(2) 0.100(2) 0.0176(17) -0.0252(17) -0.0083(15)
C41 0.0494(16) 0.093(2) 0.0937(19) -0.0317(15) -0.0178(14) -0.0031(15)
C46 0.134(2) 0.0772(19) 0.0621(16) 0.0234(14) -0.0319(16) -0.0558(19)
C20 0.0928(19) 0.100(2) 0.0434(14) -0.0212(14) -0.0019(13) -0.0215(17)
C13 0.0508(16) 0.083(2) 0.0942(19) -0.0004(15) 0.0027(14) 0.0079(15)
C24 0.093(2) 0.093(2) 0.0644(18) -0.0327(15) -0.0096(17) -0.0032(19)
C28 0.078(2) 0.107(2) 0.0618(18) 0.0211(15) -0.0121(15) -0.0070(19)
C23 0.0726(19) 0.091(2) 0.0765(19) -0.0286(16) 0.0105(15) -0.0153(17)
C29 0.078(2) 0.093(2) 0.079(2) 0.0276(17) -0.0317(18) -0.0178(19)

loop_
_atom_type_symbol
_atom_type_description
_atom_type_scat_dispersion_real
_atom_type_scat_dispersion_imag
_atom_type_scat_source
C C 0.0033 0.0016 'International Tables Vol C Tables 4.2.6.8 and 6.1.1.4'
H H 0.0000 0.0000 'International Tables Vol C Tables 4.2.6.8 and 6.1.1.4'
N N 0.0061 0.0033 'International Tables Vol C Tables 4.2.6.8 and 6.1.1.4'
O O 0.0106 0.0060 'International Tables Vol C Tables 4.2.6.8 and 6.1.1.4'

loop_
_geom_angle_atom_site_label_1
_geom_angle_atom_site_label_2
_geom_angle_atom_site_label_3
_geom_angle
C43 N12 N13 111.04(15)
C43 N12 C47 130.94(15)
N13 N12 C47 118.01(15)
C19 O4 C20 117.37(18)
C35 O6 C36 117.02(17)
C8 N1 N2 111.65(14)
C8 N1 C6 128.82(16)
N2 N1 C6 119.53(15)
C9 O2 C10 117.09(15)
N1 C8 C7 102.87(17)
N1 C8 C11 122.32(15)
C7 C8 C11 134.77(18)
N6 N5 C17 111.63(15)
N6 N5 C21 118.56(16)
C17 N5 C21 129.61(16)
C12 C11 C15 118.86(19)
C12 C11 C8 124.22(18)
C15 C11 C8 116.73(17)
C34 N8 N9 111.79(16)
C34 N8 C32 130.28(17)
N9 N8 C32 117.84(17)
N2 N3 C7 108.64(15)
C12 N4 C14 124.50(18)
C12 N4 C13 120.06(19)
C14 N4 C13 115.41(18)
N7 N6 N5 106.84(16)
N3 N2 N1 106.96(14)
N12 C43 C44 103.19(15)
N12 C43 C39 122.89(17)
C44 C43 C39 133.90(18)
N4 C12 C11 132.2(2)
N4 C12 H12 111.8(11)
C11 C12 H12 116.0(11)
C45 O8 C46 117.31(17)
N6 N7 C18 109.32(16)
N3 C7 C8 109.88(17)
N3 C7 C9 120.29(17)
C8 C7 C9 129.80(19)
N14 N13 N12 107.34(15)
C16 C15 C11 125.9(2)
C16 C15 H15 119.1(10)
C11 C15 H15 115.0(10)
N5 C17 C18 102.64(16)
N5 C17 C16 120.27(17)
C18 C17 C16 136.82(19)
N9 N10 C33 109.62(16)
C15 C16 C17 127.7(2)
C15 C16 H16 118.9(10)
C17 C16 H16 113.3(10)
N10 N9 N8 106.58(17)
N13 N14 C44 108.62(15)
C37 C38 C39 127.66(19)
C37 C38 H38 117.0(10)
C39 C38 H38 115.4(10)
N7 C18 C17 109.55(17)
N7 C18 C19 120.75(18)
C17 C18 C19 129.70(19)
O5 C35 O6 122.7(2)
O5 C35 C33 125.55(19)
O6 C35 C33 111.8(2)
O1 C9 O2 124.03(19)
O1 C9 C7 124.5(2)
O2 C9 C7 111.43(17)
C5 C6 C1 121.21(18)
C5 C6 N1 118.96(17)
C1 C6 N1 119.82(18)
N10 C33 C34 109.10(17)
N10 C33 C35 120.62(18)
C34 C33 C35 130.20(19)
N11 C40 C39 133.23(19)
N11 C40 H40 111.1(10)
C39 C40 H40 115.6(10)
C40 C39 C38 117.16(17)
C40 C39 C43 124.97(17)
C38 C39 C43 117.87(18)
C40 N11 C41 121.09(16)
C40 N11 C42 123.13(18)
C41 N11 C42 115.72(17)
C48 C47 C52 120.8(2)
C48 C47 N12 118.91(18)
C52 C47 N12 120.07(19)
N8 C34 C33 102.90(16)
N8 C34 C37 122.60(17)
C33 C34 C37 134.4(2)
C38 C37 C34 124.92(19)
C38 C37 H37 121.0(10)
C34 C37 H37 114.0(10)
C27 C32 C31 120.0(2)
C27 C32 N8 120.4(2)
C31 C32 N8 119.6(2)
C6 C1 C2 118.9(2)
C6 C1 H1A 120.5
C2 C1 H1A 120.5
N14 C44 C43 109.79(18)
N14 C44 C45 121.17(18)
C43 C44 C45 129.01(18)
C47 C52 C51 119.3(2)
C47 C52 H52A 120.3
C51 C52 H52A 120.3
C50 C51 C52 120.5(2)
C50 C51 H51A 119.8
C52 C51 H51A 119.8
O7 C45 O8 123.6(2)
O7 C45 C44 124.44(19)
O8 C45 C44 111.93(19)
C22 C21 C26 121.5(2)
C22 C21 N5 119.9(2)
C26 C21 N5 118.5(2)
O3 C19 O4 122.4(2)
O3 C19 C18 125.0(2)
O4 C19 C18 112.7(2)
C47 C48 C49 119.0(2)
C47 C48 H48A 120.5
C49 C48 H48A 120.5
C6 C5 C4 119.0(2)
C6 C5 H5A 120.5
C4 C5 H5A 120.5
O2 C10 H10A 109.5
O2 C10 H10B 109.5
H10A C10 H10B 109.5
O2 C10 H10C 109.5
H10A C10 H10C 109.5
H10B C10 H10C 109.5
C30 C31 C32 119.7(2)
C30 C31 H31A 120.2
C32 C31 H31A 120.2
C50 C49 C48 120.8(2)
C50 C49 H49A 119.6
C48 C49 H49A 119.6
C28 C27 C32 119.5(2)
C28 C27 H27A 120.2
C32 C27 H27A 120.2
C21 C22 C23 119.7(2)
C21 C22 H22A 120.2
C23 C22 H22A 120.2
C3 C2 C1 120.5(2)
C3 C2 H2A 119.8
C1 C2 H2A 119.8
C51 C50 C49 119.6(2)
C51 C50 H50A 120.2
C49 C50 H50A 120.2
C24 C25 C26 120.0(2)
C24 C25 H25A 120.0
C26 C25 H25A 120.0
N4 C14 H14A 109.5
N4 C14 H14B 109.5
H14A C14 H14B 109.5
N4 C14 H14C 109.5
H14A C14 H14C 109.5
H14B C14 H14C 109.5
O6 C36 H36A 109.5
O6 C36 H36B 109.5
H36A C36 H36B 109.5
O6 C36 H36C 109.5
H36A C36 H36C 109.5
H36B C36 H36C 109.5
C3 C4 C5 120.5(2)
C3 C4 H4A 119.8
C5 C4 H4A 119.8
C4 C3 C2 119.9(2)
C4 C3 H3A 120.0
C2 C3 H3A 120.0
N11 C42 H42A 109.5
N11 C42 H42B 109.5
H42A C42 H42B 109.5
N11 C42 H42C 109.5
H42A C42 H42C 109.5
H42B C42 H42C 109.5
C21 C26 C25 118.5(2)
C21 C26 H26A 120.8
C25 C26 H26A 120.8
C29 C30 C31 120.5(2)
C29 C30 H30A 119.8
C31 C30 H30A 119.8
N11 C41 H41A 109.5
N11 C41 H41B 109.5
H41A C41 H41B 109.5
N11 C41 H41C 109.5
H41A C41 H41C 109.5
H41B C41 H41C 109.5
O8 C46 H46A 109.5
O8 C46 H46B 109.5
H46A C46 H46B 109.5
O8 C46 H46C 109.5
H46A C46 H46C 109.5
H46B C46 H46C 109.5
O4 C20 H20A 109.5
O4 C20 H20B 109.5
H20A C20 H20B 109.5
O4 C20 H20C 109.5
H20A C20 H20C 109.5
H20B C20 H20C 109.5
N4 C13 H13A 109.5
N4 C13 H13B 109.5
H13A C13 H13B 109.5
N4 C13 H13C 109.5
H13A C13 H13C 109.5
H13B C13 H13C 109.5
C23 C24 C25 120.9(2)
C23 C24 H24A 119.6
C25 C24 H24A 119.6
C27 C28 C29 120.4(3)
C27 C28 H28A 119.8
C29 C28 H28A 119.8
C24 C23 C22 119.4(2)
C24 C23 H23A 120.3
C22 C23 H23A 120.3
C30 C29 C28 119.9(2)
C30 C29 H29A 120.0
C28 C29 H29A 120.0

loop_
_geom_bond_atom_site_label_1
_geom_bond_atom_site_label_2
_geom_bond_distance
N12 C43 1.356(2)
N12 N13 1.3616(19)
N12 C47 1.427(2)
O4 C19 1.310(2)
O4 C20 1.441(2)
O6 C35 1.327(2)
O6 C36 1.439(2)
N1 C8 1.360(2)
N1 N2 1.3630(19)
N1 C6 1.439(2)
O2 C9 1.322(2)
O2 C10 1.444(2)
C8 C7 1.382(2)
C8 C11 1.467(2)
N5 N6 1.365(2)
N5 C17 1.361(2)
N5 C21 1.435(2)
C11 C12 1.357(3)
C11 C15 1.438(2)
O5 C35 1.200(2)
N8 C34 1.356(2)
N8 N9 1.371(2)
N8 C32 1.431(2)
N3 N2 1.3102(19)
N3 C7 1.364(2)
N4 C12 1.338(2)
N4 C14 1.448(2)
N4 C13 1.456(2)
N6 N7 1.303(2)
C43 C44 1.372(2)
C43 C39 1.482(2)
C12 H12 0.958(18)
O8 C45 1.320(2)
O8 C46 1.433(2)
N7 C18 1.357(2)
C7 C9 1.467(2)
N13 N14 1.298(2)
C15 C16 1.336(3)
C15 H15 0.948(16)
O1 C9 1.199(2)
C17 C18 1.390(2)
C17 C16 1.436(3)
N10 N9 1.300(2)
N10 C33 1.364(2)
C16 H16 0.961(17)
N14 C44 1.361(2)
C38 C37 1.326(3)
C38 C39 1.438(3)
C38 H38 0.963(16)
C18 C19 1.464(3)
C35 C33 1.452(3)
C6 C5 1.363(3)
C6 C1 1.372(2)
C33 C34 1.392(2)
C40 N11 1.336(2)
C40 C39 1.358(3)
C40 H40 0.981(17)
O7 C45 1.191(2)
N11 C41 1.451(2)
N11 C42 1.442(2)
C47 C48 1.367(3)
C47 C52 1.369(3)
C34 C37 1.447(3)
C37 H37 0.959(16)
C32 C27 1.370(3)
C32 C31 1.371(3)
C1 C2 1.374(3)
C1 H1A 0.9300
C44 C45 1.461(3)
C52 C51 1.377(3)
C52 H52A 0.9300
C51 C50 1.358(3)
C51 H51A 0.9300
C21 C22 1.357(3)
C21 C26 1.377(3)
C19 O3 1.181(2)
C48 C49 1.375(3)
C48 H48A 0.9300
C5 C4 1.380(3)
C5 H5A 0.9300
C10 H10A 0.9600
C10 H10B 0.9600
C10 H10C 0.9600
C31 C30 1.376(3)
C31 H31A 0.9300
C49 C50 1.367(3)
C49 H49A 0.9300
C27 C28 1.379(3)
C27 H27A 0.9300
C22 C23 1.384(3)
C22 H22A 0.9300
C2 C3 1.367(3)
C2 H2A 0.9300
C50 H50A 0.9300
C25 C24 1.369(3)
C25 C26 1.385(3)
C25 H25A 0.9300
C14 H14A 0.9600
C14 H14B 0.9600
C14 H14C 0.9600
C36 H36A 0.9600
C36 H36B 0.9600
C36 H36C 0.9600
C4 C3 1.361(3)
C4 H4A 0.9300
C3 H3A 0.9300
C42 H42A 0.9600
C42 H42B 0.9600
C42 H42C 0.9600
C26 H26A 0.9300
C30 C29 1.356(3)
C30 H30A 0.9300
C41 H41A 0.9600
C41 H41B 0.9600
C41 H41C 0.9600
C46 H46A 0.9600
C46 H46B 0.9600
C46 H46C 0.9600
C20 H20A 0.9600
C20 H20B 0.9600
C20 H20C 0.9600
C13 H13A 0.9600
C13 H13B 0.9600
C13 H13C 0.9600
C24 C23 1.365(3)
C24 H24A 0.9300
C28 C29 1.362(3)
C28 H28A 0.9300
C23 H23A 0.9300
C29 H29A 0.9300
